data_1552776
loop_
_publ_author_name
'OZAWA, Yoshiki'
'MASUNAGA, Azusa'
'KUBO, Masahiro'
'YASUDA, Nobuhiro'
'TORIUMI, Koshiro'

_publ_section_title
;
 Crystal Structure of Hexakis(quinoline-2-thiolatosilver(I))
;
_journal_issue 0
_journal_name_full 'X-ray Structure Analysis Online'
_journal_page_first 51
_journal_paper_doi 10.2116/xraystruct.35.51
_journal_volume 35
_journal_year 2019
_chemical_compound_source 'synthesis as described'
_chemical_formula_moiety 'C54 H36 Ag6 N6 S6'
_chemical_formula_sum 'C54 H36 Ag6 N6 S6'
_chemical_formula_weight 1608.53
_space_group_crystal_system triclinic
_space_group_IT_number 2
_space_group_name_Hall '-P 1'
_space_group_name_H-M_alt 'P -1'
_atom_sites_solution_hydrogens geom
_audit_conform_dict_location ftp://ftp.iucr.org/pub/cif_core.dic
_audit_conform_dict_name cif_core.dic
_audit_conform_dict_version 2.4.3
_audit_creation_date 2015-01-13T19:40:45-00:00
_audit_creation_method 'WinGX routine CIF_UPDATE'
_cell_angle_alpha 113.528(15)
_cell_angle_beta 104.24(3)
_cell_angle_gamma 100.46(3)
_cell_formula_units_Z 1
_cell_length_a 8.064(6)
_cell_length_b 13.480(3)
_cell_length_c 13.573(5)
_cell_measurement_reflns_used 659
_cell_measurement_temperature 150(2)
_cell_measurement_theta_max 29.96
_cell_measurement_theta_min 3.49
_cell_measurement_wavelength 0.83073
_cell_volume 1244.5(11)
_computing_cell_refinement 'R-AXIS (Rigaku, 2008)'
_computing_data_collection 'R-AXIS (Rigaku, 2008)'
_computing_data_reduction 'CrystalClear (Rigaku/MSC Inc., 2006), SORTAV (Blessing, 1995)'
_computing_molecular_graphics 'Ortep-3 for Windows (Farrugia, 2012)'
_computing_publication_material 'WinGX publication routines (Farrugia, 2012)'
_computing_structure_refinement 'SHELXL-2014/7 (Sheldrick, 2014)'
_computing_structure_solution 'SHELXS-2013 (Sheldrick, 2008)'
_diffrn_ambient_temperature 150(2)
_diffrn_detector 'CCD plate'
_diffrn_detector_area_resol_mean 28.44
_diffrn_measured_fraction_theta_full 0.986
_diffrn_measured_fraction_theta_max 0.986
_diffrn_measurement_device 'fixed-\C diffractometer'
_diffrn_measurement_device_type 'SPring-8 BL40XU RIGAKU Saturn-724 CCD detector'
_diffrn_measurement_method '\w oscillation scans'
_diffrn_orient_matrix_UB_11 -0.046892
_diffrn_orient_matrix_UB_12 0.018765
_diffrn_orient_matrix_UB_13 -0.063575
_diffrn_orient_matrix_UB_21 -0.111252
_diffrn_orient_matrix_UB_22 0.004316
_diffrn_orient_matrix_UB_23 0.01935
_diffrn_orient_matrix_UB_31 0.059927
_diffrn_orient_matrix_UB_32 0.08304
_diffrn_orient_matrix_UB_33 0.054419
_diffrn_radiation_monochromator 'Si 111'
_diffrn_radiation_probe x-ray
_diffrn_radiation_type synchrotron
_diffrn_radiation_wavelength 0.83073
_diffrn_reflns_av_R_equivalents 0.0384
_diffrn_reflns_av_unetI/netI 0.0405
_diffrn_reflns_Laue_measured_fraction_full 0.986
_diffrn_reflns_Laue_measured_fraction_max 0.986
_diffrn_reflns_limit_h_max 9
_diffrn_reflns_limit_h_min -9
_diffrn_reflns_limit_k_max 16
_diffrn_reflns_limit_k_min -16
_diffrn_reflns_limit_l_max 16
_diffrn_reflns_limit_l_min -16
_diffrn_reflns_number 14399
_diffrn_reflns_point_group_measured_fraction_full 0.986
_diffrn_reflns_point_group_measured_fraction_max 0.986
_diffrn_reflns_theta_full 29.868
_diffrn_reflns_theta_max 29.868
_diffrn_reflns_theta_min 3.489
_diffrn_source synchrotron
_diffrn_standards_number 0
_exptl_absorpt_coefficient_mu 3.935
_exptl_absorpt_correction_T_max 1
_exptl_absorpt_correction_T_min 0.8024
_exptl_absorpt_correction_type multi-scan
_exptl_absorpt_process_details 'ABSCOR (Rigaku, 1995)'
_exptl_crystal_colour 'pale yellow'
_exptl_crystal_density_diffrn 2.146
_exptl_crystal_density_method 'not measured'
_exptl_crystal_description prism
_exptl_crystal_F_000 780
_exptl_crystal_size_max 0.014
_exptl_crystal_size_mid 0.012
_exptl_crystal_size_min 0.010
_refine_diff_density_max 2.015
_refine_diff_density_min -0.703
_refine_diff_density_rms 0.142
_refine_ls_extinction_method none
_refine_ls_goodness_of_fit_ref 1.116
_refine_ls_hydrogen_treatment constr
_refine_ls_matrix_type full
_refine_ls_number_constraints 0
_refine_ls_number_parameters 325
_refine_ls_number_reflns 4437
_refine_ls_number_restraints 0
_refine_ls_restrained_S_all 1.116
_refine_ls_R_factor_all 0.0437
_refine_ls_R_factor_gt 0.0324
_refine_ls_shift/su_max 0
_refine_ls_shift/su_mean 0
_refine_ls_structure_factor_coef Fsqd
_refine_ls_weighting_details 'w=1/[\s^2^(Fo^2^)+(0.0303P)^2^+4.4583P] where P=(Fo^2^+2Fc^2^)/3'
_refine_ls_weighting_scheme calc
_refine_ls_wR_factor_gt 0.075
_refine_ls_wR_factor_ref 0.0889
_reflns_Friedel_coverage 0
_reflns_number_gt 3685
_reflns_number_total 4437
_reflns_threshold_expression 'I > 2\s(I)'
_cod_data_source_file 35_51_1.txt
_cod_data_source_block ag6qnt6_150k
_cod_database_code 1552776
_shelx_estimated_absorpt_t_min 0.609
_shelx_estimated_absorpt_t_max 0.694

loop_
_symmetry_equiv_pos_as_xyz
'x, y, z'
'-x, -y, -z'

loop_
_atom_site_label
_atom_site_type_symbol
_atom_site_fract_x
_atom_site_fract_y
_atom_site_fract_z
_atom_site_U_iso_or_equiv
_atom_site_adp_type
_atom_site_occupancy
_atom_site_site_symmetry_order
_atom_site_calc_flag
_atom_site_refinement_flags_posn
_atom_site_refinement_flags_adp
Ag1 Ag 0.23480(6) 0.37769(3) 0.37742(3) 0.02785(12) Uani 1 1 d . .
Ag2 Ag 0.60134(6) 0.35650(3) 0.43178(3) 0.02804(12) Uani 1 1 d . .
Ag3 Ag 0.50395(6) 0.54821(3) 0.36551(3) 0.02783(12) Uani 1 1 d . .
S1 S 0.55946(18) 0.36802(11) 0.25039(11) 0.0260(3) Uani 1 1 d . .
S2 S 0.23367(18) 0.27857(11) 0.49868(11) 0.0266(3) Uani 1 1 d . .
S3 S 0.10085(18) 0.53508(11) 0.41128(11) 0.0258(3) Uani 1 1 d . .
N11 N 0.2060(6) 0.2651(3) 0.1885(3) 0.0226(9) Uani 1 1 d . .
C12 C 0.3445(7) 0.2750(4) 0.1547(4) 0.0229(11) Uani 1 1 d . .
C13 C 0.3244(8) 0.2098(5) 0.0357(4) 0.0310(13) Uani 1 1 d . .
H13 H 0.4258 0.2186 0.0125 0.037 Uiso 1 1 calc R U
C14 C 0.1646(8) 0.1373(4) -0.0414(4) 0.0319(13) Uani 1 1 d . .
H14 H 0.1531 0.0932 -0.119 0.038 Uiso 1 1 calc R U
C15 C 0.0130(8) 0.1258(5) -0.0085(5) 0.0312(13) Uani 1 1 d . .
C16 C -0.1630(9) 0.0566(5) -0.0864(5) 0.0413(16) Uani 1 1 d . .
H16 H -0.1817 0.011 -0.165 0.05 Uiso 1 1 calc R U
C17 C -0.3041(9) 0.0545(6) -0.0507(6) 0.0498(18) Uani 1 1 d . .
H17 H -0.4222 0.0094 -0.1042 0.06 Uiso 1 1 calc R U
C18 C -0.2768(9) 0.1193(6) 0.0660(6) 0.0466(16) Uani 1 1 d . .
H18 H -0.3777 0.1164 0.0903 0.056 Uiso 1 1 calc R U
C19 C -0.1099(8) 0.1862(5) 0.1453(5) 0.0336(13) Uani 1 1 d . .
H19 H -0.0943 0.2279 0.2241 0.04 Uiso 1 1 calc R U
C20 C 0.0395(8) 0.1926(4) 0.1090(5) 0.0289(12) Uani 1 1 d . .
N21 N 0.4678(6) 0.1827(4) 0.4198(4) 0.0256(10) Uani 1 1 d . .
C22 C 0.3219(7) 0.1671(4) 0.4446(4) 0.0236(11) Uani 1 1 d . .
C23 C 0.2256(7) 0.0566(4) 0.4268(4) 0.0296(12) Uani 1 1 d . .
H23 H 0.1201 0.0465 0.4458 0.035 Uiso 1 1 calc R U
C24 C 0.2875(8) -0.0336(5) 0.3825(5) 0.0350(14) Uani 1 1 d . .
H24 H 0.2244 -0.1068 0.3701 0.042 Uiso 1 1 calc R U
C25 C 0.4441(8) -0.0179(5) 0.3555(4) 0.0311(12) Uani 1 1 d . .
C26 C 0.5176(10) -0.1073(5) 0.3087(5) 0.0429(16) Uani 1 1 d . .
H26 H 0.4578 -0.1827 0.2919 0.052 Uiso 1 1 calc R U
C27 C 0.6742(10) -0.0841(6) 0.2881(5) 0.0469(17) Uani 1 1 d . .
H27 H 0.7232 -0.1437 0.2575 0.056 Uiso 1 1 calc R U
C28 C 0.7624(9) 0.0260(5) 0.3117(5) 0.0407(15) Uani 1 1 d . .
H28 H 0.8714 0.0408 0.2973 0.049 Uiso 1 1 calc R U
C29 C 0.6951(8) 0.1128(5) 0.3550(5) 0.0349(13) Uani 1 1 d . .
H29 H 0.7573 0.1875 0.3709 0.042 Uiso 1 1 calc R U
C30 C 0.5338(8) 0.0923(5) 0.3763(4) 0.0304(12) Uani 1 1 d . .
N31 N 0.2465(6) 0.5706(3) 0.2658(3) 0.0225(9) Uani 1 1 d . .
C32 C 0.1139(7) 0.5767(4) 0.3054(4) 0.0240(11) Uani 1 1 d . .
C33 C -0.0268(8) 0.6157(5) 0.2632(5) 0.0336(13) Uani 1 1 d . .
H33 H -0.1177 0.6236 0.2964 0.04 Uiso 1 1 calc R U
C34 C -0.0317(8) 0.6415(5) 0.1765(5) 0.0345(13) Uani 1 1 d . .
H34 H -0.1259 0.6671 0.1482 0.041 Uiso 1 1 calc R U
C35 C 0.1037(8) 0.6302(4) 0.1281(5) 0.0293(12) Uani 1 1 d . .
C36 C 0.1070(9) 0.6509(5) 0.0340(5) 0.0380(14) Uani 1 1 d . .
H36 H 0.0134 0.6739 0.0005 0.046 Uiso 1 1 calc R U
C37 C 0.2407(10) 0.6386(5) -0.0091(5) 0.0413(16) Uani 1 1 d . .
H37 H 0.24 0.6528 -0.0724 0.05 Uiso 1 1 calc R U
C38 C 0.3798(9) 0.6051(5) 0.0393(5) 0.0408(15) Uani 1 1 d . .
H38 H 0.4738 0.5969 0.009 0.049 Uiso 1 1 calc R U
C39 C 0.3816(8) 0.5838(4) 0.1304(4) 0.0287(12) Uani 1 1 d . .
H39 H 0.4772 0.5616 0.163 0.034 Uiso 1 1 calc R U
C40 C 0.2430(7) 0.5947(4) 0.1757(4) 0.0263(11) Uani 1 1 d . .

loop_
_atom_site_aniso_label
_atom_site_aniso_U_11
_atom_site_aniso_U_22
_atom_site_aniso_U_33
_atom_site_aniso_U_23
_atom_site_aniso_U_13
_atom_site_aniso_U_12
Ag1 0.0327(2) 0.0295(2) 0.0275(2) 0.01476(18) 0.01627(18) 0.01190(17)
Ag2 0.0297(2) 0.0306(2) 0.0228(2) 0.01121(17) 0.01074(18) 0.00803(17)
Ag3 0.0311(2) 0.0260(2) 0.0265(2) 0.01047(17) 0.01357(18) 0.00854(17)
S1 0.0285(7) 0.0277(7) 0.0222(7) 0.0097(5) 0.0129(6) 0.0090(5)
S2 0.0272(7) 0.0293(7) 0.0271(7) 0.0142(6) 0.0136(6) 0.0092(6)
S3 0.0268(7) 0.0299(7) 0.0231(6) 0.0128(5) 0.0112(5) 0.0094(6)
N11 0.028(2) 0.021(2) 0.020(2) 0.0094(18) 0.0096(19) 0.0080(18)
C12 0.029(3) 0.023(3) 0.023(3) 0.014(2) 0.010(2) 0.011(2)
C13 0.044(4) 0.032(3) 0.025(3) 0.015(2) 0.017(3) 0.017(3)
C14 0.045(4) 0.025(3) 0.015(3) 0.004(2) 0.006(2) 0.008(3)
C15 0.040(3) 0.027(3) 0.025(3) 0.014(2) 0.005(2) 0.009(2)
C16 0.044(4) 0.033(3) 0.031(3) 0.015(3) -0.007(3) 0.005(3)
C17 0.032(4) 0.046(4) 0.061(5) 0.032(4) -0.005(3) 0.002(3)
C18 0.035(4) 0.047(4) 0.066(5) 0.036(4) 0.015(3) 0.014(3)
C19 0.026(3) 0.036(3) 0.037(3) 0.019(3) 0.005(3) 0.008(2)
C20 0.034(3) 0.027(3) 0.030(3) 0.017(2) 0.008(2) 0.013(2)
N21 0.028(3) 0.025(2) 0.023(2) 0.0105(19) 0.0094(19) 0.0101(19)
C22 0.024(3) 0.024(3) 0.014(2) 0.006(2) -0.002(2) 0.005(2)
C23 0.024(3) 0.032(3) 0.026(3) 0.016(2) 0.001(2) 0.002(2)
C24 0.045(4) 0.021(3) 0.026(3) 0.010(2) -0.002(3) 0.002(2)
C25 0.033(3) 0.027(3) 0.023(3) 0.008(2) 0.002(2) 0.007(2)
C26 0.056(4) 0.029(3) 0.032(3) 0.009(3) 0.004(3) 0.015(3)
C27 0.051(4) 0.050(4) 0.032(3) 0.008(3) 0.012(3) 0.029(3)
C28 0.035(4) 0.046(4) 0.031(3) 0.009(3) 0.008(3) 0.016(3)
C29 0.038(3) 0.032(3) 0.030(3) 0.007(2) 0.013(3) 0.014(3)
C30 0.034(3) 0.029(3) 0.016(3) 0.002(2) 0.003(2) 0.009(2)
N31 0.025(2) 0.027(2) 0.019(2) 0.0131(18) 0.0059(18) 0.0115(18)
C32 0.026(3) 0.022(3) 0.020(3) 0.008(2) 0.006(2) 0.007(2)
C33 0.038(3) 0.036(3) 0.037(3) 0.018(3) 0.022(3) 0.017(3)
C34 0.039(4) 0.033(3) 0.037(3) 0.021(3) 0.011(3) 0.017(3)
C35 0.038(3) 0.022(3) 0.032(3) 0.016(2) 0.013(3) 0.008(2)
C36 0.053(4) 0.034(3) 0.039(3) 0.026(3) 0.016(3) 0.019(3)
C37 0.069(5) 0.026(3) 0.033(3) 0.019(3) 0.020(3) 0.010(3)
C38 0.058(4) 0.034(3) 0.041(3) 0.020(3) 0.029(3) 0.015(3)
C39 0.039(3) 0.021(3) 0.027(3) 0.013(2) 0.012(2) 0.008(2)
C40 0.031(3) 0.019(3) 0.025(3) 0.009(2) 0.010(2) 0.005(2)

loop_
_atom_type_symbol
_atom_type_description
_atom_type_scat_dispersion_real
_atom_type_scat_dispersion_imag
_atom_type_scat_source
C C 0.0048 0.0023 'International Tables Vol C Tables 4.2.6.8 and 6.1.1.4'
H H 0 0 'International Tables Vol C Tables 4.2.6.8 and 6.1.1.4'
Ag Ag -0.5748 1.4626 'International Tables Vol C Tables 4.2.6.8 and 6.1.1.4'
N N 0.009 0.0047 'International Tables Vol C Tables 4.2.6.8 and 6.1.1.4'
S S 0.1589 0.1699 'International Tables Vol C Tables 4.2.6.8 and 6.1.1.4'

loop_
_geom_angle_atom_site_label_1
_geom_angle_atom_site_label_2
_geom_angle_atom_site_label_3
_geom_angle
_geom_angle_site_symmetry_1
_geom_angle_site_symmetry_3
N11 Ag1 S3 116.30(11) . .
N11 Ag1 S2 115.82(10) . .
S3 Ag1 S2 119.26(5) . .
N11 Ag1 Ag3 83.86(11) . .
S3 Ag1 Ag3 78.18(5) . .
S2 Ag1 Ag3 136.04(4) . .
N11 Ag1 Ag2 84.00(12) . .
S3 Ag1 Ag2 136.81(4) . .
S2 Ag1 Ag2 76.95(4) . .
Ag3 Ag1 Ag2 66.01(4) . .
N11 Ag1 Ag3 138.93(11) . 2_666
S3 Ag1 Ag3 101.62(4) . 2_666
S2 Ag1 Ag3 49.39(4) . 2_666
Ag3 Ag1 Ag3 89.31(5) . 2_666
Ag2 Ag1 Ag3 56.56(3) . 2_666
N11 Ag1 Ag2 138.67(10) . 2_666
S3 Ag1 Ag2 49.30(5) . 2_666
S2 Ag1 Ag2 102.21(4) . 2_666
Ag3 Ag1 Ag2 56.62(3) . 2_666
Ag2 Ag1 Ag2 89.67(5) . 2_666
Ag3 Ag1 Ag2 59.64(3) 2_666 2_666
N21 Ag2 S1 117.79(11) . .
N21 Ag2 S3 113.58(12) . 2_666
S1 Ag2 S3 117.88(5) . 2_666
N21 Ag2 Ag3 84.12(11) . 2_666
S1 Ag2 Ag3 137.64(4) . 2_666
S3 Ag2 Ag3 78.26(6) 2_666 2_666
N21 Ag2 Ag1 86.27(12) . .
S1 Ag2 Ag1 78.69(4) . .
S3 Ag2 Ag1 137.51(5) 2_666 .
Ag3 Ag2 Ag1 66.38(4) 2_666 .
N21 Ag2 Ag3 141.52(11) . .
S1 Ag2 Ag3 50.06(3) . .
S3 Ag2 Ag3 102.09(5) 2_666 .
Ag3 Ag2 Ag3 89.64(3) 2_666 .
Ag1 Ag2 Ag3 56.78(3) . .
N21 Ag2 Ag1 138.10(10) . 2_666
S1 Ag2 Ag1 102.31(4) . 2_666
S3 Ag2 Ag1 49.37(4) 2_666 2_666
Ag3 Ag2 Ag1 56.69(3) 2_666 2_666
Ag1 Ag2 Ag1 90.33(5) . 2_666
Ag3 Ag2 Ag1 60.10(3) . 2_666
N31 Ag3 S2 118.25(11) . 2_666
N31 Ag3 S1 112.89(11) . .
S2 Ag3 S1 118.94(6) 2_666 .
N31 Ag3 Ag2 86.29(11) . 2_666
S2 Ag3 Ag2 77.49(5) 2_666 2_666
S1 Ag3 Ag2 137.64(4) . 2_666
N31 Ag3 Ag1 82.06(11) . .
S2 Ag3 Ag1 137.72(4) 2_666 .
S1 Ag3 Ag1 78.57(5) . .
Ag2 Ag3 Ag1 66.69(3) 2_666 .
N31 Ag3 Ag2 136.53(11) . .
S2 Ag3 Ag2 103.12(5) 2_666 .
S1 Ag3 Ag2 49.32(4) . .
Ag2 Ag3 Ag2 90.36(3) 2_666 .
Ag1 Ag3 Ag2 57.22(4) . .
N31 Ag3 Ag1 142.12(10) . 2_666
S2 Ag3 Ag1 49.79(4) 2_666 2_666
S1 Ag3 Ag1 101.82(5) . 2_666
Ag2 Ag3 Ag1 57.06(4) 2_666 2_666
Ag1 Ag3 Ag1 90.69(5) . 2_666
Ag2 Ag3 Ag1 60.26(3) . 2_666
C12 S1 Ag2 106.78(17) . .
C12 S1 Ag3 104.16(18) . .
Ag2 S1 Ag3 80.62(4) . .
C22 S2 Ag3 106.42(18) . 2_666
C22 S2 Ag1 106.82(17) . .
Ag3 S2 Ag1 80.82(5) 2_666 .
C32 S3 Ag2 104.69(18) . 2_666
C32 S3 Ag1 106.01(18) . .
Ag2 S3 Ag1 81.33(6) 2_666 .
C12 N11 C20 119.3(4) . .
C12 N11 Ag1 120.8(3) . .
C20 N11 Ag1 119.7(3) . .
N11 C12 C13 120.9(5) . .
N11 C12 S1 121.8(4) . .
C13 C12 S1 117.3(4) . .
C14 C13 C12 120.3(5) . .
C14 C13 H13 119.8 . .
C12 C13 H13 119.8 . .
C13 C14 C15 120.2(5) . .
C13 C14 H14 119.9 . .
C15 C14 H14 119.9 . .
C14 C15 C16 123.6(5) . .
C14 C15 C20 117.2(5) . .
C16 C15 C20 119.1(6) . .
C17 C16 C15 120.8(6) . .
C17 C16 H16 119.6 . .
C15 C16 H16 119.6 . .
C16 C17 C18 119.9(6) . .
C16 C17 H17 120 . .
C18 C17 H17 120 . .
C19 C18 C17 121.9(6) . .
C19 C18 H18 119.1 . .
C17 C18 H18 119.1 . .
C18 C19 C20 119.1(6) . .
C18 C19 H19 120.4 . .
C20 C19 H19 120.4 . .
N11 C20 C19 118.8(5) . .
N11 C20 C15 122.0(5) . .
C19 C20 C15 119.1(5) . .
C22 N21 C30 120.1(5) . .
C22 N21 Ag2 119.8(3) . .
C30 N21 Ag2 119.8(3) . .
N21 C22 C23 121.1(5) . .
N21 C22 S2 121.5(4) . .
C23 C22 S2 117.4(4) . .
C24 C23 C22 119.5(5) . .
C24 C23 H23 120.2 . .
C22 C23 H23 120.2 . .
C23 C24 C25 119.9(5) . .
C23 C24 H24 120 . .
C25 C24 H24 120 . .
C24 C25 C30 117.9(5) . .
C24 C25 C26 123.6(5) . .
C30 C25 C26 118.5(6) . .
C27 C26 C25 120.0(6) . .
C27 C26 H26 120 . .
C25 C26 H26 120 . .
C26 C27 C28 120.5(6) . .
C26 C27 H27 119.8 . .
C28 C27 H27 119.8 . .
C29 C28 C27 121.1(6) . .
C29 C28 H28 119.5 . .
C27 C28 H28 119.5 . .
C28 C29 C30 120.1(6) . .
C28 C29 H29 119.9 . .
C30 C29 H29 119.9 . .
N21 C30 C29 118.7(5) . .
N21 C30 C25 121.4(5) . .
C29 C30 C25 119.8(5) . .
C32 N31 C40 119.3(4) . .
C32 N31 Ag3 119.6(3) . .
C40 N31 Ag3 120.4(3) . .
N31 C32 C33 121.5(5) . .
N31 C32 S3 121.3(4) . .
C33 C32 S3 117.2(4) . .
C34 C33 C32 120.3(5) . .
C34 C33 H33 119.9 . .
C32 C33 H33 119.9 . .
C33 C34 C35 119.6(5) . .
C33 C34 H34 120.2 . .
C35 C34 H34 120.2 . .
C34 C35 C40 117.7(5) . .
C34 C35 C36 123.9(5) . .
C40 C35 C36 118.4(5) . .
C37 C36 C35 121.4(6) . .
C37 C36 H36 119.3 . .
C35 C36 H36 119.3 . .
C36 C37 C38 120.0(5) . .
C36 C37 H37 120 . .
C38 C37 H37 120 . .
C39 C38 C37 120.4(6) . .
C39 C38 H38 119.8 . .
C37 C38 H38 119.8 . .
C38 C39 C40 120.5(6) . .
C38 C39 H39 119.7 . .
C40 C39 H39 119.7 . .
N31 C40 C39 119.2(5) . .
N31 C40 C35 121.6(5) . .
C39 C40 C35 119.2(5) . .

loop_
_geom_bond_atom_site_label_1
_geom_bond_atom_site_label_2
_geom_bond_distance
_geom_bond_site_symmetry_2
Ag1 N11 2.325(4) .
Ag1 S3 2.4854(16) .
Ag1 S2 2.5006(14) .
Ag1 Ag3 2.9459(15) .
Ag1 Ag2 2.961(2) .
Ag1 Ag3 3.2323(18) 2_666
Ag1 Ag2 3.2373(14) 2_666
Ag2 N21 2.317(4) .
Ag2 S1 2.4728(16) .
Ag2 S3 2.483(2) 2_666
Ag2 Ag3 2.9436(12) 2_666
Ag2 Ag3 3.2171(9) .
Ag2 Ag1 3.2373(14) 2_666
Ag3 N31 2.325(4) .
Ag3 S2 2.486(2) 2_666
Ag3 S1 2.5001(15) .
Ag3 Ag2 2.9437(12) 2_666
Ag3 Ag1 3.2323(18) 2_666
S1 C12 1.751(5) .
S2 C22 1.751(5) .
S2 Ag3 2.485(2) 2_666
S3 C32 1.757(5) .
S3 Ag2 2.483(2) 2_666
N11 C12 1.312(6) .
N11 C20 1.375(7) .
C12 C13 1.447(7) .
C13 C14 1.332(8) .
C13 H13 0.95 .
C14 C15 1.405(8) .
C14 H14 0.95 .
C15 C16 1.413(8) .
C15 C20 1.420(8) .
C16 C17 1.342(10) .
C16 H16 0.95 .
C17 C18 1.405(10) .
C17 H17 0.95 .
C18 C19 1.362(8) .
C18 H18 0.95 .
C19 C20 1.410(8) .
C19 H19 0.95 .
N21 C22 1.305(7) .
N21 C30 1.390(7) .
C22 C23 1.444(7) .
C23 C24 1.368(8) .
C23 H23 0.95 .
C24 C25 1.403(9) .
C24 H24 0.95 .
C25 C30 1.409(8) .
C25 C26 1.427(8) .
C26 C27 1.368(10) .
C26 H26 0.95 .
C27 C28 1.392(9) .
C27 H27 0.95 .
C28 C29 1.360(8) .
C28 H28 0.95 .
C29 C30 1.403(8) .
C29 H29 0.95 .
N31 C32 1.310(7) .
N31 C40 1.381(6) .
C32 C33 1.425(8) .
C33 C34 1.348(8) .
C33 H33 0.95 .
C34 C35 1.407(8) .
C34 H34 0.95 .
C35 C40 1.412(8) .
C35 C36 1.418(7) .
C36 C37 1.352(9) .
C36 H36 0.95 .
C37 C38 1.398(9) .
C37 H37 0.95 .
C38 C39 1.374(8) .
C38 H38 0.95 .
C39 C40 1.404(8) .
C39 H39 0.95 .
